data_1508879
loop_
_publ_author_name
'Yan, Xuzhou'
'Li, Zhengtao'
'Wei, Peifa'
'Huang, Feihe'

_publ_section_title
;
 Chemically-Responsive Complexation of A Diquaternary Salt with
 Bis(m-phenylene)-32-Crown-10 Derivatives and Host Substituent Effect on
 Complexation Geometry.
;
_journal_issue 3
_journal_name_full 'Organic letters'
_journal_page_first 534
_journal_page_last 537
_journal_paper_doi 10.1021/ol303355z
_journal_volume 15
_journal_year 2013
_chemical_formula_moiety 'C42 H49 N2 O14, C14 H12 N2, 2(F6 P), 3(C2 H3 N)'
_chemical_formula_sum 'C62 H70 F12 N7 O14 P2'
_chemical_formula_weight 1427.19
_chemical_name_systematic
; 
 ? 
;
_space_group_IT_number 9
_symmetry_cell_setting monoclinic
_symmetry_space_group_name_Hall 'C -2yc'
_symmetry_space_group_name_H-M 'C 1 c 1'
_atom_sites_solution_hydrogens geom
_atom_sites_solution_primary direct
_atom_sites_solution_secondary difmap
_audit_creation_method SHELXL-97
_cell_angle_alpha 90.00
_cell_angle_beta 90.593(3)
_cell_angle_gamma 90.00
_cell_formula_units_Z 4
_cell_length_a 11.0210(4)
_cell_length_b 22.8264(7)
_cell_length_c 26.3760(7)
_cell_measurement_reflns_used 8482
_cell_measurement_temperature 140(2)
_cell_measurement_theta_max 29.4757
_cell_measurement_theta_min 2.9188
_cell_volume 6635.0(4)
_computing_cell_refinement 'CrysAlis PRO (Agilent Technologies, 2011)'
_computing_data_collection 'CrysAlis PRO'
_computing_data_reduction 'CrysAlis PRO'
_computing_molecular_graphics 'OLEX2 (Dolomanov et al., 2009)'
_computing_publication_material OLEX2
_computing_structure_refinement 'SHELXL-97 (Sheldrick, 2008)'
_computing_structure_solution 'SHELXS-97 (Sheldrick, 2008)'
_diffrn_ambient_temperature 140(2)
_diffrn_detector_area_resol_mean 10.3592
_diffrn_measured_fraction_theta_full 0.998
_diffrn_measured_fraction_theta_max 0.998
_diffrn_measurement_device_type 'Xcalibur, Atlas, Gemini ultra'
_diffrn_measurement_method '\w scans'
_diffrn_radiation_monochromator graphite
_diffrn_radiation_source 'fine-focus sealed tube'
_diffrn_radiation_type MoK\a
_diffrn_radiation_wavelength 0.71073
_diffrn_reflns_av_R_equivalents 0.0264
_diffrn_reflns_av_sigmaI/netI 0.0343
_diffrn_reflns_limit_h_max 11
_diffrn_reflns_limit_h_min -13
_diffrn_reflns_limit_k_max 21
_diffrn_reflns_limit_k_min -27
_diffrn_reflns_limit_l_max 31
_diffrn_reflns_limit_l_min -31
_diffrn_reflns_number 27139
_diffrn_reflns_theta_full 25.35
_diffrn_reflns_theta_max 25.35
_diffrn_reflns_theta_min 2.92
_exptl_absorpt_coefficient_mu 0.168
_exptl_absorpt_correction_T_max 0.9624
_exptl_absorpt_correction_T_min 0.9237
_exptl_absorpt_correction_type multi-scan
_exptl_absorpt_process_details
;
CrysAlis PRO (Agilent Technologies, 2011) 
;
_exptl_crystal_colour yellow
_exptl_crystal_density_diffrn 1.429
_exptl_crystal_density_method 'not measured'
_exptl_crystal_description block
_exptl_crystal_F_000 2964
_exptl_crystal_size_max 0.48
_exptl_crystal_size_mid 0.45
_exptl_crystal_size_min 0.23
_refine_diff_density_max 0.637
_refine_diff_density_min -0.338
_refine_diff_density_rms 0.041
_refine_ls_abs_structure_details 'Flack H D (1983), Acta Cryst. A39, 876-881'
_refine_ls_abs_structure_Flack 0.17(8)
_refine_ls_extinction_method none
_refine_ls_goodness_of_fit_ref 1.015
_refine_ls_hydrogen_treatment constr
_refine_ls_matrix_type full
_refine_ls_number_parameters 877
_refine_ls_number_reflns 11193
_refine_ls_number_restraints 2
_refine_ls_restrained_S_all 1.015
_refine_ls_R_factor_all 0.0486
_refine_ls_R_factor_gt 0.0404
_refine_ls_shift/su_max 0.001
_refine_ls_shift/su_mean 0.000
_refine_ls_structure_factor_coef Fsqd
_refine_ls_weighting_details 'calc w=1/[\s^2^(Fo^2^)+(0.0517P)^2^+4.6020P] where P=(Fo^2^+2Fc^2^)/3'
_refine_ls_weighting_scheme calc
_refine_ls_wR_factor_gt 0.0946
_refine_ls_wR_factor_ref 0.0995
_reflns_number_gt 9928
_reflns_number_total 11193
_reflns_threshold_expression >2sigma(I)
_cod_data_source_file ol303355z_si_002.cif
_cod_data_source_block 120302_yxz_h4g6
_cod_original_cell_volume 6635.0(3)
_cod_original_sg_symbol_H-M 'C c'
_cod_database_code 1508879

loop_
_symmetry_equiv_pos_as_xyz
'x, y, z'
'x, -y, z+1/2'
'x+1/2, y+1/2, z'
'x+1/2, -y+1/2, z+1/2'

loop_
_atom_site_label
_atom_site_type_symbol
_atom_site_fract_x
_atom_site_fract_y
_atom_site_fract_z
_atom_site_U_iso_or_equiv
_atom_site_adp_type
_atom_site_occupancy
_atom_site_symmetry_multiplicity
_atom_site_calc_flag
_atom_site_refinement_flags
P1 P 0.34320(7) 0.89846(3) 0.54836(3) 0.03238(18) Uani 1 1 d .
F3 F 0.45468(19) 0.88236(10) 0.58535(7) 0.0532(5) Uani 1 1 d .
F1 F 0.4107(2) 0.95746(8) 0.53214(7) 0.0496(5) Uani 1 1 d .
F4 F 0.40729(19) 0.86517(8) 0.50278(6) 0.0478(5) Uani 1 1 d .
F2 F 0.28077(19) 0.93216(9) 0.59431(7) 0.0539(5) Uani 1 1 d .
F6 F 0.2771(2) 0.83928(9) 0.56446(7) 0.0535(5) Uani 1 1 d .
F5 F 0.2327(2) 0.91482(10) 0.51186(8) 0.0602(6) Uani 1 1 d .
P2 P 0.68569(9) 0.94163(4) 0.92489(3) 0.0469(2) Uani 1 1 d .
O12 O 1.11886(19) 0.61350(8) 0.78459(7) 0.0291(4) Uani 1 1 d .
O3 O 0.99161(18) 0.60601(8) 0.61689(7) 0.0305(4) Uani 1 1 d .
O13 O 0.43904(19) 0.31208(8) 0.79057(8) 0.0314(4) Uani 1 1 d .
O8 O 0.52857(18) 0.63079(8) 0.85823(7) 0.0320(5) Uani 1 1 d .
O14 O 0.52891(17) 0.39832(8) 0.77473(7) 0.0281(4) Uani 1 1 d .
O2 O 1.18426(18) 0.40104(8) 0.68759(7) 0.0297(4) Uani 1 1 d .
C23 C 0.4576(2) 0.61177(12) 0.77763(10) 0.0225(6) Uani 1 1 d .
H23 H 0.4632 0.6527 0.7715 0.027 Uiso 1 1 calc R
C9 C 1.0237(2) 0.51154(11) 0.65995(11) 0.0255(6) Uani 1 1 d .
H9 H 1.0015 0.4893 0.6309 0.031 Uiso 1 1 calc R
C53 C 0.7605(2) 0.58823(11) 0.75196(10) 0.0216(5) Uani 1 1 d .
O6 O 0.40927(17) 0.64547(9) 0.60086(7) 0.0323(5) Uani 1 1 d .
O4 O 0.82665(18) 0.65383(9) 0.54924(7) 0.0334(5) Uani 1 1 d .
O10 O 0.92002(19) 0.73661(8) 0.92561(7) 0.0311(4) Uani 1 1 d .
O5 O 0.58853(18) 0.69759(8) 0.54010(7) 0.0310(5) Uani 1 1 d .
O1 O 1.1415(2) 0.30746(9) 0.70767(8) 0.0410(5) Uani 1 1 d .
C25 C 0.4858(2) 0.52917(12) 0.83344(11) 0.0258(6) Uani 1 1 d .
H25 H 0.5092 0.5137 0.8655 0.031 Uiso 1 1 calc R
N1 N 1.3495(2) 0.27153(10) 0.66084(9) 0.0318(6) Uani 1 1 d .
C27 C 0.4096(3) 0.51466(12) 0.74786(10) 0.0259(6) Uani 1 1 d .
H27 H 0.3812 0.4891 0.7219 0.031 Uiso 1 1 calc R
O11 O 1.10169(18) 0.67608(8) 0.87184(7) 0.0302(4) Uani 1 1 d .
N6 N 0.7443(2) 0.64527(10) 0.73718(9) 0.0287(5) Uani 1 1 d .
C24 C 0.4909(2) 0.58941(12) 0.82410(10) 0.0248(6) Uani 1 1 d .
C46 C 0.8072(2) 0.51658(11) 0.81851(10) 0.0229(6) Uani 1 1 d .
C29 C 0.5217(3) 0.33986(11) 0.77258(9) 0.0223(6) Uani 1 1 d .
C42 C 1.1613(3) 0.58786(12) 0.83143(10) 0.0280(6) Uani 1 1 d .
H42A H 1.2302 0.5611 0.8250 0.034 Uiso 1 1 calc R
H42B H 1.0954 0.5652 0.8475 0.034 Uiso 1 1 calc R
N7 N 0.8337(2) 0.61887(9) 0.83531(8) 0.0236(5) Uani 1 1 d .
O9 O 0.67636(19) 0.69832(9) 0.91880(7) 0.0330(5) Uani 1 1 d .
C26 C 0.4456(3) 0.49237(12) 0.79472(10) 0.0258(6) Uani 1 1 d .
C21 C 0.3458(3) 0.56722(13) 0.65316(10) 0.0288(6) Uani 1 1 d .
H21A H 0.2778 0.5408 0.6617 0.035 Uiso 1 1 calc R
H21B H 0.4156 0.5431 0.6423 0.035 Uiso 1 1 calc R
C47 C 0.7767(3) 0.47098(12) 0.78288(11) 0.0271(6) Uani 1 1 d .
H47 H 0.7807 0.4312 0.7934 0.032 Uiso 1 1 calc R
C13 C 1.0915(2) 0.51594(12) 0.74796(11) 0.0262(6) Uani 1 1 d .
H13 H 1.1157 0.4966 0.7783 0.031 Uiso 1 1 calc R
C54 C 0.8011(2) 0.57474(11) 0.80247(10) 0.0219(5) Uani 1 1 d .
C8 C 1.0592(2) 0.48397(11) 0.70493(11) 0.0259(6) Uani 1 1 d .
C4 C 1.3978(3) 0.37191(13) 0.64174(11) 0.0310(6) Uani 1 1 d .
H4 H 1.3776 0.4122 0.6445 0.037 Uiso 1 1 calc R
N2 N 0.6928(2) 0.34557(10) 0.71516(8) 0.0288(5) Uani 1 1 d .
C44 C 0.8698(3) 0.55029(12) 0.90114(11) 0.0285(6) Uani 1 1 d .
H44 H 0.8909 0.5426 0.9355 0.034 Uiso 1 1 calc R
C30 C 0.6269(2) 0.31227(11) 0.74649(9) 0.0227(6) Uani 1 1 d .
C41 C 1.2007(3) 0.63733(13) 0.86522(11) 0.0316(7) Uani 1 1 d .
H41A H 1.2278 0.6218 0.8985 0.038 Uiso 1 1 calc R
H41B H 1.2695 0.6585 0.8498 0.038 Uiso 1 1 calc R
C20 C 0.3086(3) 0.60891(14) 0.61182(11) 0.0335(7) Uani 1 1 d .
H20A H 0.2837 0.5868 0.5811 0.040 Uiso 1 1 calc R
H20B H 0.2391 0.6330 0.6229 0.040 Uiso 1 1 calc R
C43 C 0.8662(3) 0.60771(12) 0.88351(10) 0.0275(6) Uani 1 1 d .
H43 H 0.8867 0.6391 0.9056 0.033 Uiso 1 1 calc R
C15 C 0.9304(3) 0.62304(15) 0.53277(11) 0.0377(7) Uani 1 1 d .
H15A H 1.0001 0.6502 0.5299 0.045 Uiso 1 1 calc R
H15B H 0.9146 0.6053 0.4991 0.045 Uiso 1 1 calc R
C49 C 0.7330(2) 0.54268(12) 0.71802(10) 0.0248(6) Uani 1 1 d .
C14 C 0.9586(3) 0.57637(14) 0.57062(11) 0.0344(7) Uani 1 1 d .
H14A H 0.8868 0.5511 0.5759 0.041 Uiso 1 1 calc R
H14B H 1.0265 0.5516 0.5588 0.041 Uiso 1 1 calc R
C31 C 0.6499(3) 0.25352(12) 0.75546(10) 0.0268(6) Uani 1 1 d .
H31 H 0.6021 0.2317 0.7786 0.032 Uiso 1 1 calc R
C45 C 0.8433(3) 0.50524(12) 0.86915(11) 0.0287(6) Uani 1 1 d .
H45 H 0.8491 0.4660 0.8809 0.034 Uiso 1 1 calc R
C5 C 1.3245(3) 0.32941(11) 0.66311(10) 0.0267(6) Uani 1 1 d .
C52 C 0.7033(3) 0.65872(13) 0.69070(11) 0.0351(7) Uani 1 1 d .
H52 H 0.6902 0.6986 0.6820 0.042 Uiso 1 1 calc R
C36 C 0.5721(3) 0.67053(14) 0.93903(11) 0.0346(7) Uani 1 1 d .
H36A H 0.5010 0.6968 0.9358 0.042 Uiso 1 1 calc R
H36B H 0.5856 0.6620 0.9755 0.042 Uiso 1 1 calc R
C40 C 1.1286(3) 0.71895(14) 0.90992(11) 0.0358(7) Uani 1 1 d .
H40A H 1.2073 0.7379 0.9027 0.043 Uiso 1 1 calc R
H40B H 1.1348 0.6998 0.9435 0.043 Uiso 1 1 calc R
C35 C 0.5483(3) 0.61443(13) 0.91061(10) 0.0310(7) Uani 1 1 d .
H35A H 0.6187 0.5877 0.9138 0.037 Uiso 1 1 calc R
H35B H 0.4758 0.5944 0.9242 0.037 Uiso 1 1 calc R
C48 C 0.7424(3) 0.48365(12) 0.73480(11) 0.0277(6) Uani 1 1 d .
H48 H 0.7244 0.4527 0.7119 0.033 Uiso 1 1 calc R
C32 C 0.7452(3) 0.22728(13) 0.72967(12) 0.0331(7) Uani 1 1 d .
H32 H 0.7640 0.1871 0.7349 0.040 Uiso 1 1 calc R
C7 C 1.0661(3) 0.41797(12) 0.70677(12) 0.0321(7) Uani 1 1 d .
H7A H 1.0565 0.4040 0.7420 0.039 Uiso 1 1 calc R
H7B H 1.0008 0.4006 0.6856 0.039 Uiso 1 1 calc R
C39 C 1.0299(3) 0.76406(12) 0.91044(11) 0.0316(7) Uani 1 1 d .
H39A H 1.0514 0.7959 0.9344 0.038 Uiso 1 1 calc R
H39B H 1.0197 0.7813 0.8762 0.038 Uiso 1 1 calc R
C2 C 1.5260(3) 0.29518(13) 0.61268(12) 0.0362(7) Uani 1 1 d .
H2 H 1.5953 0.2817 0.5950 0.043 Uiso 1 1 calc R
C50 C 0.6932(3) 0.55791(13) 0.66851(10) 0.0301(6) Uani 1 1 d .
H50 H 0.6758 0.5280 0.6445 0.036 Uiso 1 1 calc R
C34 C 0.7824(3) 0.31944(13) 0.69067(11) 0.0327(7) Uani 1 1 d .
H34 H 0.8291 0.3423 0.6679 0.039 Uiso 1 1 calc R
C17 C 0.6935(3) 0.73412(13) 0.54099(11) 0.0339(7) Uani 1 1 d .
H17A H 0.7140 0.7449 0.5764 0.041 Uiso 1 1 calc R
H17B H 0.6770 0.7706 0.5218 0.041 Uiso 1 1 calc R
C6 C 1.2076(3) 0.34331(12) 0.68887(10) 0.0279(6) Uani 1 1 d .
C33 C 0.8121(3) 0.26067(14) 0.69630(12) 0.0349(7) Uani 1 1 d .
H33 H 0.8766 0.2438 0.6777 0.042 Uiso 1 1 calc R
C16 C 0.7965(3) 0.70247(14) 0.51802(11) 0.0370(7) Uani 1 1 d .
H16A H 0.7737 0.6888 0.4836 0.044 Uiso 1 1 calc R
H16B H 0.8672 0.7289 0.5152 0.044 Uiso 1 1 calc R
C1 C 1.4486(3) 0.25602(14) 0.63518(12) 0.0379(7) Uani 1 1 d .
H1 H 1.4666 0.2154 0.6323 0.045 Uiso 1 1 calc R
C62 C 1.2771(3) 0.39669(16) 0.51827(13) 0.0407(8) Uani 1 1 d .
C37 C 0.7150(3) 0.74610(13) 0.95042(11) 0.0332(7) Uani 1 1 d .
H37A H 0.7389 0.7313 0.9844 0.040 Uiso 1 1 calc R
H37B H 0.6476 0.7743 0.9546 0.040 Uiso 1 1 calc R
N4 N 1.3269(3) 0.36071(15) 0.49743(12) 0.0547(8) Uani 1 1 d .
C38 C 0.8203(3) 0.77572(12) 0.92619(10) 0.0316(7) Uani 1 1 d .
H38 H 0.8204 0.8146 0.9132 0.038 Uiso 1 1 calc R
F11 F 0.5639(3) 0.96942(13) 0.94333(11) 0.0920(9) Uani 1 1 d .
C18 C 0.4844(3) 0.72787(13) 0.55707(12) 0.0369(7) Uani 1 1 d .
H18A H 0.4629 0.7593 0.5327 0.044 Uiso 1 1 calc R
H18B H 0.5017 0.7462 0.5904 0.044 Uiso 1 1 calc R
C55 C 0.7543(4) 0.69198(14) 0.77676(13) 0.0546(10) Uani 1 1 d .
H55A H 0.7748 0.7297 0.7603 0.066 Uiso 1 1 calc R
H55B H 0.6750 0.6967 0.7936 0.066 Uiso 1 1 calc R
C3 C 1.5019(3) 0.35437(14) 0.61608(12) 0.0375(7) Uani 1 1 d .
H3 H 1.5546 0.3824 0.6014 0.045 Uiso 1 1 calc R
C19 C 0.3811(3) 0.68611(14) 0.56166(11) 0.0375(7) Uani 1 1 d .
H19A H 0.3059 0.7076 0.5699 0.045 Uiso 1 1 calc R
H19B H 0.3682 0.6651 0.5292 0.045 Uiso 1 1 calc R
C28 C 0.4347(3) 0.42712(12) 0.80368(11) 0.0318(7) Uani 1 1 d .
H28A H 0.4450 0.4183 0.8402 0.038 Uiso 1 1 calc R
H28B H 0.3538 0.4131 0.7925 0.038 Uiso 1 1 calc R
F8 F 0.8144(3) 0.91531(13) 0.91002(14) 0.1185(14) Uani 1 1 d .
F12 F 0.7456(3) 1.00498(11) 0.92638(10) 0.0891(9) Uani 1 1 d .
F10 F 0.7229(3) 0.93105(12) 0.98211(9) 0.0780(8) Uani 1 1 d .
C61 C 1.2119(4) 0.44277(17) 0.54490(15) 0.0550(10) Uani 1 1 d .
H61A H 1.1436 0.4563 0.5239 0.082 Uiso 1 1 calc R
H61B H 1.2669 0.4756 0.5517 0.082 Uiso 1 1 calc R
H61C H 1.1814 0.4274 0.5770 0.082 Uiso 1 1 calc R
C56 C 0.8451(4) 0.67829(13) 0.81411(12) 0.0469(9) Uani 1 1 d .
H56A H 0.8400 0.7071 0.8421 0.056 Uiso 1 1 calc R
H56B H 0.9261 0.6823 0.7986 0.056 Uiso 1 1 calc R
F9 F 0.6280(3) 0.87841(10) 0.92415(10) 0.0820(8) Uani 1 1 d .
C60 C 0.5431(4) 0.52191(17) 0.53458(16) 0.0528(9) Uani 1 1 d .
N3 N 0.5061(4) 0.49667(17) 0.56677(15) 0.0707(10) Uani 1 1 d .
C59 C 0.5916(6) 0.5555(2) 0.4928(2) 0.0902(16) Uani 1 1 d .
H59A H 0.5299 0.5590 0.4659 0.135 Uiso 1 1 calc R
H59B H 0.6633 0.5356 0.4794 0.135 Uiso 1 1 calc R
H59C H 0.6145 0.5947 0.5047 0.135 Uiso 1 1 calc R
N5 N 0.3087(5) 0.84646(19) 0.86385(19) 0.0918(14) Uani 1 1 d .
C57 C 0.5079(5) 0.7974(2) 0.83327(17) 0.0832(15) Uani 1 1 d .
H57A H 0.5005 0.7877 0.7972 0.125 Uiso 1 1 calc R
H57B H 0.5232 0.7615 0.8527 0.125 Uiso 1 1 calc R
H57C H 0.5754 0.8247 0.8384 0.125 Uiso 1 1 calc R
C12 C 1.0877(2) 0.57701(11) 0.74559(10) 0.0231(6) Uani 1 1 d .
C51 C 0.6795(3) 0.61552(13) 0.65497(11) 0.0332(7) Uani 1 1 d .
H51 H 0.6541 0.6257 0.6216 0.040 Uiso 1 1 calc R
C10 C 1.0217(2) 0.57272(12) 0.65869(10) 0.0242(6) Uani 1 1 d .
C11 C 1.0522(2) 0.60493(11) 0.70112(10) 0.0236(6) Uani 1 1 d .
H11 H 1.0490 0.6465 0.6999 0.028 Uiso 1 1 calc R
O7 O 0.37871(18) 0.60229(8) 0.69596(7) 0.0292(4) Uani 1 1 d .
C22 C 0.4155(2) 0.57458(11) 0.73944(10) 0.0220(6) Uani 1 1 d .
F7 F 0.6478(4) 0.95185(11) 0.86729(9) 0.1172(14) Uani 1 1 d .
C58 C 0.3967(6) 0.8241(2) 0.85018(18) 0.0712(13) Uani 1 1 d .

loop_
_atom_site_aniso_label
_atom_site_aniso_U_11
_atom_site_aniso_U_22
_atom_site_aniso_U_33
_atom_site_aniso_U_23
_atom_site_aniso_U_13
_atom_site_aniso_U_12
P1 0.0405(5) 0.0264(4) 0.0303(4) -0.0053(3) 0.0008(3) -0.0055(3)
F3 0.0499(12) 0.0664(14) 0.0432(11) 0.0022(9) -0.0067(9) -0.0030(10)
F1 0.0675(14) 0.0297(10) 0.0517(12) -0.0072(8) 0.0056(10) -0.0168(9)
F4 0.0754(14) 0.0331(10) 0.0353(10) -0.0056(8) 0.0136(9) 0.0023(9)
F2 0.0565(13) 0.0567(13) 0.0487(11) -0.0186(9) 0.0135(9) -0.0021(10)
F6 0.0671(14) 0.0419(11) 0.0517(11) -0.0026(9) 0.0128(10) -0.0237(10)
F5 0.0557(14) 0.0619(14) 0.0626(13) -0.0036(10) -0.0194(10) 0.0003(11)
P2 0.0692(7) 0.0310(5) 0.0409(5) 0.0105(4) 0.0165(4) 0.0180(4)
O12 0.0418(12) 0.0216(10) 0.0238(10) -0.0016(8) -0.0003(8) 0.0043(8)
O3 0.0364(12) 0.0226(10) 0.0325(10) -0.0056(8) -0.0082(8) 0.0046(9)
O13 0.0338(12) 0.0192(10) 0.0412(11) 0.0016(8) 0.0075(9) -0.0027(9)
O8 0.0416(13) 0.0245(11) 0.0297(10) -0.0017(8) -0.0094(9) -0.0019(9)
O14 0.0322(11) 0.0149(9) 0.0373(11) -0.0015(8) 0.0076(8) 0.0032(8)
O2 0.0321(12) 0.0158(9) 0.0413(11) -0.0007(8) 0.0047(8) 0.0001(8)
C23 0.0194(14) 0.0161(13) 0.0320(14) -0.0002(10) 0.0053(11) -0.0010(10)
C9 0.0226(15) 0.0185(13) 0.0353(15) -0.0089(11) 0.0010(11) -0.0023(11)
C53 0.0172(14) 0.0192(13) 0.0285(14) -0.0018(10) 0.0037(10) -0.0017(10)
O6 0.0274(11) 0.0400(12) 0.0294(10) 0.0089(9) -0.0030(8) 0.0014(9)
O4 0.0337(12) 0.0361(12) 0.0304(10) 0.0059(9) 0.0023(8) 0.0077(9)
O10 0.0407(12) 0.0212(10) 0.0312(10) -0.0007(8) -0.0041(8) 0.0042(9)
O5 0.0316(12) 0.0279(11) 0.0335(10) 0.0011(8) -0.0002(8) 0.0023(9)
O1 0.0504(14) 0.0179(11) 0.0549(14) 0.0041(9) 0.0104(11) 0.0000(10)
C25 0.0233(15) 0.0226(15) 0.0315(15) 0.0009(11) 0.0027(11) 0.0044(11)
N1 0.0373(15) 0.0182(12) 0.0398(14) -0.0023(10) -0.0030(11) 0.0042(10)
C27 0.0255(15) 0.0215(15) 0.0307(14) -0.0049(11) 0.0048(11) -0.0003(11)
O11 0.0364(12) 0.0280(11) 0.0262(9) -0.0079(8) -0.0009(8) 0.0020(9)
N6 0.0370(14) 0.0188(12) 0.0303(12) 0.0033(9) -0.0056(10) -0.0044(10)
C24 0.0155(14) 0.0256(15) 0.0333(15) -0.0056(11) 0.0045(11) 0.0030(11)
C46 0.0184(14) 0.0172(13) 0.0333(14) 0.0000(11) 0.0037(11) 0.0042(10)
C29 0.0289(16) 0.0154(13) 0.0227(13) 0.0006(10) -0.0024(11) 0.0011(11)
C42 0.0274(16) 0.0275(16) 0.0292(14) 0.0033(11) 0.0052(11) 0.0046(12)
N7 0.0261(13) 0.0174(11) 0.0274(12) -0.0021(9) 0.0019(9) 0.0017(9)
O9 0.0361(12) 0.0291(11) 0.0337(10) -0.0109(8) -0.0038(9) 0.0025(9)
C26 0.0225(15) 0.0203(14) 0.0349(15) 0.0002(11) 0.0097(11) 0.0049(11)
C21 0.0281(16) 0.0297(16) 0.0288(15) -0.0068(11) 0.0019(12) -0.0013(12)
C47 0.0281(16) 0.0133(13) 0.0399(16) -0.0002(11) 0.0031(12) -0.0031(11)
C13 0.0209(15) 0.0204(14) 0.0373(16) 0.0015(11) 0.0053(11) 0.0033(11)
C54 0.0196(14) 0.0183(13) 0.0279(13) -0.0009(10) 0.0036(10) -0.0005(10)
C8 0.0150(14) 0.0193(14) 0.0436(16) -0.0034(12) 0.0077(11) -0.0009(11)
C4 0.0353(18) 0.0192(14) 0.0386(16) -0.0008(11) -0.0021(13) 0.0033(12)
N2 0.0361(14) 0.0232(12) 0.0272(12) -0.0015(9) 0.0031(10) -0.0040(11)
C44 0.0283(16) 0.0294(16) 0.0278(14) 0.0039(11) 0.0023(11) 0.0055(12)
C30 0.0259(15) 0.0168(13) 0.0254(13) -0.0027(10) -0.0029(11) -0.0019(10)
C41 0.0277(17) 0.0329(17) 0.0341(16) -0.0013(12) 0.0011(12) 0.0034(13)
C20 0.0293(17) 0.0400(18) 0.0311(15) -0.0041(13) -0.0014(12) -0.0008(13)
C43 0.0294(16) 0.0271(15) 0.0260(14) -0.0012(11) -0.0003(11) 0.0020(12)
C15 0.0345(19) 0.047(2) 0.0321(16) -0.0039(14) 0.0024(13) 0.0030(15)
C49 0.0194(15) 0.0222(14) 0.0329(15) -0.0041(11) 0.0058(11) -0.0022(11)
C14 0.0351(18) 0.0340(17) 0.0341(16) -0.0116(13) -0.0048(13) 0.0067(13)
C31 0.0259(16) 0.0180(14) 0.0365(15) 0.0007(11) -0.0010(12) -0.0016(11)
C45 0.0271(16) 0.0227(15) 0.0365(16) 0.0054(12) 0.0038(12) 0.0054(12)
C5 0.0366(17) 0.0150(13) 0.0283(14) -0.0038(10) -0.0075(12) 0.0043(11)
C52 0.0424(19) 0.0260(16) 0.0365(17) 0.0080(13) -0.0122(13) -0.0064(13)
C36 0.0382(18) 0.0365(18) 0.0290(15) -0.0037(12) -0.0014(13) 0.0062(14)
C40 0.044(2) 0.0359(17) 0.0277(15) -0.0097(13) -0.0072(13) -0.0013(14)
C35 0.0352(18) 0.0285(16) 0.0292(15) 0.0008(12) -0.0040(12) 0.0044(12)
C48 0.0245(15) 0.0205(14) 0.0383(16) -0.0089(11) 0.0037(12) -0.0022(11)
C32 0.0333(17) 0.0198(15) 0.0463(17) -0.0019(12) -0.0004(13) 0.0054(12)
C7 0.0305(17) 0.0177(14) 0.0482(17) -0.0047(12) 0.0092(13) -0.0006(12)
C39 0.0464(19) 0.0230(15) 0.0254(14) -0.0043(11) -0.0053(12) -0.0057(13)
C2 0.0312(18) 0.0359(18) 0.0415(17) -0.0078(13) -0.0027(13) 0.0102(13)
C50 0.0278(17) 0.0321(16) 0.0305(15) -0.0050(12) 0.0010(12) -0.0052(12)
C34 0.0345(18) 0.0308(17) 0.0331(16) -0.0037(12) 0.0094(12) -0.0064(13)
C17 0.0398(18) 0.0282(16) 0.0337(16) 0.0070(12) -0.0037(13) 0.0009(13)
C6 0.0371(17) 0.0181(14) 0.0285(15) -0.0012(11) -0.0018(12) 0.0031(12)
C33 0.0276(17) 0.0360(18) 0.0410(17) -0.0114(13) 0.0018(13) 0.0028(13)
C16 0.0396(19) 0.0398(18) 0.0316(16) 0.0130(13) 0.0002(13) -0.0029(14)
C1 0.0399(19) 0.0261(16) 0.0475(18) -0.0090(13) -0.0087(15) 0.0080(14)
C62 0.0358(19) 0.045(2) 0.0410(18) 0.0057(15) 0.0017(14) -0.0056(16)
C37 0.0400(18) 0.0255(16) 0.0341(15) -0.0082(12) -0.0065(13) 0.0076(13)
N4 0.056(2) 0.054(2) 0.0540(19) -0.0065(15) 0.0043(15) -0.0047(16)
C38 0.0457(19) 0.0138(14) 0.0353(16) -0.0023(11) -0.0051(13) 0.0087(12)
F11 0.0806(19) 0.0849(19) 0.111(2) 0.0147(16) 0.0124(15) 0.0552(16)
C18 0.044(2) 0.0297(17) 0.0376(17) 0.0102(13) 0.0047(14) 0.0117(14)
C55 0.094(3) 0.0197(16) 0.050(2) 0.0019(14) -0.027(2) -0.0081(17)
C3 0.0313(17) 0.0352(18) 0.0461(18) -0.0025(14) 0.0009(13) 0.0005(14)
C19 0.0347(19) 0.0451(19) 0.0327(16) 0.0113(14) -0.0026(13) 0.0096(15)
C28 0.0372(18) 0.0190(15) 0.0395(16) -0.0009(11) 0.0146(13) 0.0050(12)
F8 0.122(3) 0.086(2) 0.150(3) 0.039(2) 0.098(2) 0.0391(19)
F12 0.134(3) 0.0486(15) 0.0849(18) 0.0154(13) 0.0047(17) -0.0137(15)
F10 0.096(2) 0.0823(18) 0.0552(14) 0.0292(12) -0.0041(12) 0.0182(15)
C61 0.049(2) 0.056(2) 0.061(2) 0.0020(18) 0.0087(18) 0.0099(18)
C56 0.091(3) 0.0177(16) 0.0320(16) -0.0004(12) -0.0143(17) -0.0069(16)
F9 0.120(2) 0.0422(13) 0.0834(17) 0.0128(12) -0.0053(15) -0.0018(14)
C60 0.059(3) 0.047(2) 0.053(2) -0.0148(19) -0.0001(19) 0.0098(19)
N3 0.080(3) 0.063(2) 0.069(2) -0.0108(19) 0.017(2) 0.019(2)
C59 0.131(5) 0.058(3) 0.082(3) -0.009(2) 0.005(3) -0.012(3)
N5 0.110(4) 0.052(3) 0.114(4) 0.030(2) 0.002(3) -0.001(3)
C57 0.122(5) 0.067(3) 0.061(3) -0.002(2) -0.001(3) 0.025(3)
C12 0.0224(15) 0.0170(13) 0.0301(14) -0.0039(10) 0.0049(11) 0.0002(10)
C51 0.0368(18) 0.0364(17) 0.0263(14) 0.0036(12) -0.0045(12) -0.0061(14)
C10 0.0199(14) 0.0217(14) 0.0311(14) -0.0040(11) -0.0017(11) 0.0045(11)
C11 0.0218(15) 0.0124(13) 0.0367(15) -0.0024(11) 0.0007(11) 0.0028(11)
O7 0.0395(12) 0.0216(10) 0.0266(10) -0.0017(8) -0.0020(8) 0.0019(9)
C22 0.0188(14) 0.0225(14) 0.0250(13) -0.0024(11) 0.0045(10) 0.0045(11)
F7 0.259(4) 0.0492(15) 0.0431(13) 0.0065(11) -0.0107(18) 0.004(2)
C58 0.104(4) 0.037(2) 0.073(3) 0.011(2) -0.015(3) -0.008(2)

loop_
_atom_type_symbol
_atom_type_description
_atom_type_scat_dispersion_real
_atom_type_scat_dispersion_imag
_atom_type_scat_source
C C 0.0033 0.0016 'International Tables Vol C Tables 4.2.6.8 and 6.1.1.4'
H H 0.0000 0.0000 'International Tables Vol C Tables 4.2.6.8 and 6.1.1.4'
F F 0.0171 0.0103 'International Tables Vol C Tables 4.2.6.8 and 6.1.1.4'
N N 0.0061 0.0033 'International Tables Vol C Tables 4.2.6.8 and 6.1.1.4'
O O 0.0106 0.0060 'International Tables Vol C Tables 4.2.6.8 and 6.1.1.4'
P P 0.1023 0.0942 'International Tables Vol C Tables 4.2.6.8 and 6.1.1.4'

loop_
_geom_angle_atom_site_label_1
_geom_angle_atom_site_label_2
_geom_angle_atom_site_label_3
_geom_angle
F5 P1 F4 89.87(12)
F5 P1 F6 90.64(12)
F4 P1 F6 90.24(11)
F5 P1 F2 90.76(12)
F4 P1 F2 179.20(13)
F6 P1 F2 90.24(12)
F5 P1 F1 89.75(12)
F4 P1 F1 89.35(11)
F6 P1 F1 179.44(14)
F2 P1 F1 90.15(11)
F5 P1 F3 179.64(14)
F4 P1 F3 90.39(12)
F6 P1 F3 89.61(12)
F2 P1 F3 88.97(12)
F1 P1 F3 90.00(12)
F11 P2 F9 91.57(18)
F11 P2 F10 88.86(15)
F9 P2 F10 88.42(15)
F11 P2 F7 91.14(19)
F9 P2 F7 91.18(15)
F10 P2 F7 179.60(18)
F11 P2 F12 88.93(17)
F9 P2 F12 178.96(18)
F10 P2 F12 90.68(15)
F7 P2 F12 89.72(16)
F11 P2 F8 175.6(2)
F9 P2 F8 90.69(17)
F10 P2 F8 87.39(18)
F7 P2 F8 92.6(2)
F12 P2 F8 88.75(19)
C12 O12 C42 118.4(2)
C10 O3 C14 118.4(2)
C24 O8 C35 119.5(2)
C29 O14 C28 115.6(2)
C6 O2 C7 115.1(2)
C24 C23 C22 120.2(2)
C24 C23 H23 119.9
C22 C23 H23 119.9
C8 C9 C10 118.4(2)
C8 C9 H9 120.8
C10 C9 H9 120.8
N6 C53 C49 119.7(2)
N6 C53 C54 120.4(2)
C49 C53 C54 119.8(2)
C20 O6 C19 111.5(2)
C15 O4 C16 113.3(2)
C38 O10 C39 112.8(2)
C18 O5 C17 111.7(2)
C26 C25 C24 118.5(3)
C26 C25 H25 120.7
C24 C25 H25 120.7
C1 N1 C5 116.7(3)
C22 C27 C26 119.3(2)
C22 C27 H27 120.3
C26 C27 H27 120.3
C41 O11 C40 111.1(2)
C52 N6 C53 121.4(2)
C52 N6 C55 119.9(2)
C53 N6 C55 118.1(2)
O8 C24 C23 114.0(2)
O8 C24 C25 125.2(2)
C23 C24 C25 120.8(2)
C54 C46 C45 118.2(2)
C54 C46 C47 118.7(2)
C45 C46 C47 123.1(2)
O13 C29 O14 123.4(2)
O13 C29 C30 123.4(2)
O14 C29 C30 113.2(2)
O12 C42 C41 107.1(2)
O12 C42 H42A 110.3
C41 C42 H42A 110.3
O12 C42 H42B 110.3
C41 C42 H42B 110.3
H42A C42 H42B 108.6
C43 N7 C54 121.6(2)
C43 N7 C56 120.8(2)
C54 N7 C56 117.3(2)
C36 O9 C37 110.9(2)
C27 C26 C25 121.2(3)
C27 C26 C28 118.5(2)
C25 C26 C28 120.3(3)
O7 C21 C20 106.5(2)
O7 C21 H21A 110.4
C20 C21 H21A 110.4
O7 C21 H21B 110.4
C20 C21 H21B 110.4
H21A C21 H21B 108.6
C48 C47 C46 121.3(2)
C48 C47 H47 119.4
C46 C47 H47 119.4
C8 C13 C12 118.6(3)
C8 C13 H13 120.7
C12 C13 H13 120.7
N7 C54 C46 119.7(2)
N7 C54 C53 120.3(2)
C46 C54 C53 120.0(2)
C13 C8 C9 121.6(2)
C13 C8 C7 119.0(3)
C9 C8 C7 119.4(2)
C5 C4 C3 118.8(3)
C5 C4 H4 120.6
C3 C4 H4 120.6
C34 N2 C30 117.1(2)
C45 C44 C43 120.0(3)
C45 C44 H44 120.0
C43 C44 H44 120.0
N2 C30 C31 123.6(3)
N2 C30 C29 118.2(2)
C31 C30 C29 118.1(2)
O11 C41 C42 108.9(2)
O11 C41 H41A 109.9
C42 C41 H41A 109.9
O11 C41 H41B 109.9
C42 C41 H41B 109.9
H41A C41 H41B 108.3
O6 C20 C21 108.2(2)
O6 C20 H20A 110.1
C21 C20 H20A 110.1
O6 C20 H20B 110.1
C21 C20 H20B 110.1
H20A C20 H20B 108.4
N7 C43 C44 120.1(3)
N7 C43 H43 119.9
C44 C43 H43 119.9
O4 C15 C14 108.2(2)
O4 C15 H15A 110.1
C14 C15 H15A 110.1
O4 C15 H15B 110.1
C14 C15 H15B 110.1
H15A C15 H15B 108.4
C53 C49 C50 118.0(2)
C53 C49 C48 119.3(2)
C50 C49 C48 122.7(2)
O3 C14 C15 106.3(2)
O3 C14 H14A 110.5
C15 C14 H14A 110.5
O3 C14 H14B 110.5
C15 C14 H14B 110.5
H14A C14 H14B 108.7
C30 C31 C32 118.1(3)
C30 C31 H31 120.9
C32 C31 H31 120.9
C44 C45 C46 120.3(3)
C44 C45 H45 119.9
C46 C45 H45 119.9
N1 C5 C4 123.1(3)
N1 C5 C6 113.8(2)
C4 C5 C6 123.0(2)
N6 C52 C51 121.3(3)
N6 C52 H52 119.4
C51 C52 H52 119.4
O9 C36 C35 109.3(2)
O9 C36 H36A 109.8
C35 C36 H36A 109.8
O9 C36 H36B 109.8
C35 C36 H36B 109.8
H36A C36 H36B 108.3
O11 C40 C39 109.4(2)
O11 C40 H40A 109.8
C39 C40 H40A 109.8
O11 C40 H40B 109.8
C39 C40 H40B 109.8
H40A C40 H40B 108.2
O8 C35 C36 106.3(2)
O8 C35 H35A 110.5
C36 C35 H35A 110.5
O8 C35 H35B 110.5
C36 C35 H35B 110.5
H35A C35 H35B 108.7
C47 C48 C49 120.9(2)
C47 C48 H48 119.5
C49 C48 H48 119.5
C33 C32 C31 118.9(3)
C33 C32 H32 120.5
C31 C32 H32 120.5
O2 C7 C8 107.4(2)
O2 C7 H7A 110.2
C8 C7 H7A 110.2
O2 C7 H7B 110.2
C8 C7 H7B 110.2
H7A C7 H7B 108.5
O10 C39 C40 108.6(2)
O10 C39 H39A 110.0
C40 C39 H39A 110.0
O10 C39 H39B 110.0
C40 C39 H39B 110.0
H39A C39 H39B 108.3
C1 C2 C3 119.2(3)
C1 C2 H2 120.4
C3 C2 H2 120.4
C51 C50 C49 120.5(3)
C51 C50 H50 119.7
C49 C50 H50 119.7
N2 C34 C33 123.9(3)
N2 C34 H34 118.1
C33 C34 H34 118.1
O5 C17 C16 109.5(2)
O5 C17 H17A 109.8
C16 C17 H17A 109.8
O5 C17 H17B 109.8
C16 C17 H17B 109.8
H17A C17 H17B 108.2
O1 C6 O2 124.1(3)
O1 C6 C5 124.7(2)
O2 C6 C5 111.2(2)
C32 C33 C34 118.3(3)
C32 C33 H33 120.8
C34 C33 H33 120.8
O4 C16 C17 108.7(2)
O4 C16 H16A 110.0
C17 C16 H16A 110.0
O4 C16 H16B 110.0
C17 C16 H16B 110.0
H16A C16 H16B 108.3
N1 C1 C2 124.0(3)
N1 C1 H1 118.0
C2 C1 H1 118.0
N4 C62 C61 179.5(4)
O9 C37 C38 108.8(2)
O9 C37 H37A 109.9
C38 C37 H37A 109.9
O9 C37 H37B 109.9
C38 C37 H37B 109.9
H37A C37 H37B 108.3
O10 C38 C37 109.0(2)
O10 C38 H38 125.5
C37 C38 H38 125.5
O5 C18 C19 109.6(3)
O5 C18 H18A 109.8
C19 C18 H18A 109.8
O5 C18 H18B 109.8
C19 C18 H18B 109.8
H18A C18 H18B 108.2
C56 C55 N6 111.8(3)
C56 C55 H55A 109.3
N6 C55 H55A 109.3
C56 C55 H55B 109.3
N6 C55 H55B 109.3
H55A C55 H55B 107.9
C2 C3 C4 118.2(3)
C2 C3 H3 120.9
C4 C3 H3 120.9
O6 C19 C18 108.4(2)
O6 C19 H19A 110.0
C18 C19 H19A 110.0
O6 C19 H19B 110.0
C18 C19 H19B 110.0
H19A C19 H19B 108.4
O14 C28 C26 107.8(2)
O14 C28 H28A 110.1
C26 C28 H28A 110.1
O14 C28 H28B 110.1
C26 C28 H28B 110.1
H28A C28 H28B 108.5
C62 C61 H61A 109.5
C62 C61 H61B 109.5
H61A C61 H61B 109.5
C62 C61 H61C 109.5
H61A C61 H61C 109.5
H61B C61 H61C 109.5
C55 C56 N7 113.6(3)
C55 C56 H56A 108.8
N7 C56 H56A 108.8
C55 C56 H56B 108.8
N7 C56 H56B 108.8
H56A C56 H56B 107.7
N3 C60 C59 179.4(4)
C60 C59 H59A 109.5
C60 C59 H59B 109.5
H59A C59 H59B 109.5
C60 C59 H59C 109.5
H59A C59 H59C 109.5
H59B C59 H59C 109.5
C58 C57 H57A 109.5
C58 C57 H57B 109.5
H57A C57 H57B 109.5
C58 C57 H57C 109.5
H57A C57 H57C 109.5
H57B C57 H57C 109.5
O12 C12 C11 115.0(2)
O12 C12 C13 124.6(2)
C11 C12 C13 120.3(2)
C50 C51 C52 119.0(3)
C50 C51 H51 120.5
C52 C51 H51 120.5
O3 C10 C11 114.3(2)
O3 C10 C9 125.1(2)
C11 C10 C9 120.7(2)
C10 C11 C12 120.4(2)
C10 C11 H11 119.8
C12 C11 H11 119.8
C22 O7 C21 118.3(2)
O7 C22 C27 125.2(2)
O7 C22 C23 114.7(2)
C27 C22 C23 120.0(2)
N5 C58 C57 178.8(6)

loop_
_geom_bond_atom_site_label_1
_geom_bond_atom_site_label_2
_geom_bond_distance
P1 F5 1.589(2)
P1 F4 1.5936(19)
P1 F6 1.595(2)
P1 F2 1.5972(19)
P1 F1 1.599(2)
P1 F3 1.604(2)
P2 F11 1.567(3)
P2 F9 1.577(3)
P2 F10 1.578(2)
P2 F7 1.589(3)
P2 F12 1.590(3)
P2 F8 1.594(3)
O12 C12 1.365(3)
O12 C42 1.441(3)
O3 C10 1.376(3)
O3 C14 1.439(3)
O13 C29 1.211(3)
O8 C24 1.366(3)
O8 C35 1.446(3)
O14 C29 1.338(3)
O14 C28 1.452(3)
O2 C6 1.343(3)
O2 C7 1.454(3)
C23 C24 1.374(4)
C23 C22 1.393(4)
C23 H23 0.9500
C9 C8 1.395(4)
C9 C10 1.397(4)
C9 H9 0.9500
C53 N6 1.370(3)
C53 C49 1.403(4)
C53 C54 1.435(4)
O6 C20 1.420(4)
O6 C19 1.421(3)
O4 C15 1.415(4)
O4 C16 1.420(4)
O10 C38 1.416(3)
O10 C39 1.425(4)
O5 C18 1.416(4)
O5 C17 1.426(4)
O1 C6 1.205(3)
C25 C26 1.391(4)
C25 C24 1.398(4)
C25 H25 0.9500
N1 C1 1.338(4)
N1 C5 1.351(3)
C27 C22 1.387(4)
C27 C26 1.391(4)
C27 H27 0.9500
O11 C41 1.417(3)
O11 C40 1.431(3)
N6 C52 1.338(4)
N6 C55 1.496(4)
C46 C54 1.395(4)
C46 C45 1.414(4)
C46 C47 1.440(4)
C29 C30 1.493(4)
C42 C41 1.500(4)
C42 H42A 0.9900
C42 H42B 0.9900
N7 C43 1.342(3)
N7 C54 1.374(3)
N7 C56 1.473(4)
O9 C36 1.421(4)
O9 C37 1.435(3)
C26 C28 1.513(4)
C21 O7 1.427(3)
C21 C20 1.501(4)
C21 H21A 0.9900
C21 H21B 0.9900
C47 C48 1.351(4)
C47 H47 0.9500
C13 C8 1.393(4)
C13 C12 1.396(4)
C13 H13 0.9500
C8 C7 1.509(4)
C4 C5 1.386(4)
C4 C3 1.396(4)
C4 H4 0.9500
N2 C34 1.327(4)
N2 C30 1.342(3)
C44 C45 1.360(4)
C44 C43 1.391(4)
C44 H44 0.9500
C30 C31 1.385(4)
C41 H41A 0.9900
C41 H41B 0.9900
C20 H20A 0.9900
C20 H20B 0.9900
C43 H43 0.9500
C15 C14 1.491(4)
C15 H15A 0.9900
C15 H15B 0.9900
C49 C50 1.417(4)
C49 C48 1.422(4)
C14 H14A 0.9900
C14 H14B 0.9900
C31 C32 1.392(4)
C31 H31 0.9500
C45 H45 0.9500
C5 C6 1.497(4)
C52 C51 1.387(4)
C52 H52 0.9500
C36 C35 1.505(4)
C36 H36A 0.9900
C36 H36B 0.9900
C40 C39 1.497(4)
C40 H40A 0.9900
C40 H40B 0.9900
C35 H35A 0.9900
C35 H35B 0.9900
C48 H48 0.9500
C32 C33 1.383(4)
C32 H32 0.9500
C7 H7A 0.9900
C7 H7B 0.9900
C39 H39A 0.9900
C39 H39B 0.9900
C2 C1 1.375(5)
C2 C3 1.380(4)
C2 H2 0.9500
C50 C51 1.370(4)
C50 H50 0.9500
C34 C33 1.388(4)
C34 H34 0.9500
C17 C16 1.481(4)
C17 H17A 0.9900
C17 H17B 0.9900
C33 H33 0.9500
C16 H16A 0.9900
C16 H16B 0.9900
C1 H1 0.9500
C62 N4 1.133(4)
C62 C61 1.458(5)
C37 C38 1.493(5)
C37 H37A 0.9900
C37 H37B 0.9900
C38 H38 0.9500
C18 C19 1.491(5)
C18 H18A 0.9900
C18 H18B 0.9900
C55 C56 1.431(5)
C55 H55A 0.9900
C55 H55B 0.9900
C3 H3 0.9500
C19 H19A 0.9900
C19 H19B 0.9900
C28 H28A 0.9900
C28 H28B 0.9900
C61 H61A 0.9800
C61 H61B 0.9800
C61 H61C 0.9800
C56 H56A 0.9900
C56 H56B 0.9900
C60 N3 1.107(5)
C60 C59 1.451(7)
C59 H59A 0.9800
C59 H59B 0.9800
C59 H59C 0.9800
N5 C58 1.156(7)
C57 C58 1.444(8)
C57 H57A 0.9800
C57 H57B 0.9800
C57 H57C 0.9800
C12 C11 1.388(4)
C51 H51 0.9500
C10 C11 1.378(4)
C11 H11 0.9500
O7 C22 1.367(3)
